data_7157060
loop_
_publ_author_name
'Wu, Hao'
'Liu, Yu'
'He, Ming-Xing'
'Wen, Hao'
'Cao, Wei'
'Chen, Ping'
'Tang, Yu'

_publ_section_title
;
 Preparation of isoquinazolines via metal-free [4 + 2] cycloaddition of
 ynamides with nitriles.
;
_journal_issue 36
_journal_name_full 'Organic &amp; biomolecular chemistry'
_journal_page_first 8408
_journal_page_last 8416
_journal_paper_doi 10.1039/c9ob01395d
_journal_volume 17
_journal_year 2019
_chemical_formula_moiety 'C26 H24 Cl2 N2 O2 S'
_chemical_formula_sum 'C26 H24 Cl2 N2 O2 S'
_chemical_formula_weight 499.43
_space_group_crystal_system triclinic
_space_group_IT_number 2
_space_group_name_Hall '-P 1'
_space_group_name_H-M_alt 'P -1'
_symmetry_space_group_name_Hall '-P 1'
_symmetry_space_group_name_H-M 'P -1'
_atom_sites_solution_hydrogens geom
_atom_sites_solution_primary dual
_audit_creation_date 2018-10-30
_audit_creation_method
;
Olex2 1.2
(compiled 2018.05.29 svn.r3508 for OlexSys, GUI svn.r5506)
;
_audit_update_record
;
2019-03-21 deposited with the CCDC.    2019-08-16 downloaded from the CCDC.
;
_cell_angle_alpha 95.3140(10)
_cell_angle_beta 106.9550(10)
_cell_angle_gamma 109.2400(10)
_cell_formula_units_Z 2
_cell_length_a 8.7442(10)
_cell_length_b 11.0021(12)
_cell_length_c 14.9590(16)
_cell_measurement_reflns_used 2960
_cell_measurement_temperature 273.15
_cell_measurement_theta_max 25.464
_cell_measurement_theta_min 2.217
_cell_volume 1271.0(2)
_computing_cell_refinement 'SAINT v8.34A (Bruker, 2013)'
_computing_data_reduction 'SAINT v8.34A (Bruker, 2013)'
_computing_molecular_graphics 'Olex2 (Dolomanov et al., 2009)'
_computing_publication_material 'Olex2 (Dolomanov et al., 2009)'
_computing_structure_refinement 'ShelXL (Sheldrick, 2015)'
_computing_structure_solution 'ShelXT (Sheldrick, 2015)'
_diffrn_ambient_temperature 273.15
_diffrn_measured_fraction_theta_full 0.996
_diffrn_measured_fraction_theta_max 0.920
_diffrn_measurement_device_type 'Bruker D8 Venture'
_diffrn_radiation_type MoK\a
_diffrn_radiation_wavelength 0.71073
_diffrn_reflns_av_R_equivalents 0.0205
_diffrn_reflns_av_unetI/netI 0.0385
_diffrn_reflns_Laue_measured_fraction_full 0.996
_diffrn_reflns_Laue_measured_fraction_max 0.920
_diffrn_reflns_limit_h_max 11
_diffrn_reflns_limit_h_min -11
_diffrn_reflns_limit_k_max 13
_diffrn_reflns_limit_k_min -14
_diffrn_reflns_limit_l_max 19
_diffrn_reflns_limit_l_min -18
_diffrn_reflns_number 10247
_diffrn_reflns_point_group_measured_fraction_full 0.996
_diffrn_reflns_point_group_measured_fraction_max 0.920
_diffrn_reflns_theta_full 25.242
_diffrn_reflns_theta_max 27.614
_diffrn_reflns_theta_min 2.529
_exptl_absorpt_coefficient_mu 0.363
_exptl_absorpt_correction_T_max 0.7456
_exptl_absorpt_correction_T_min 0.6983
_exptl_absorpt_correction_type multi-scan
_exptl_absorpt_process_details
'SADABS-2014/3 (Bruker,2014/3) was used for absorption correction. wR2(int) was 0.0443 before and 0.0314 after correction. The Ratio of minimum to maximum transmission is 0.9366. The \l/2 correction factor is 0.00150.'
_exptl_crystal_colour colourless
_exptl_crystal_colour_primary colourless
_exptl_crystal_density_diffrn 1.305
_exptl_crystal_description block
_exptl_crystal_F_000 520
_refine_diff_density_max 0.239
_refine_diff_density_min -0.297
_refine_diff_density_rms 0.044
_refine_ls_extinction_method none
_refine_ls_goodness_of_fit_ref 1.028
_refine_ls_hydrogen_treatment constr
_refine_ls_matrix_type full
_refine_ls_number_parameters 302
_refine_ls_number_reflns 5439
_refine_ls_number_restraints 0
_refine_ls_restrained_S_all 1.028
_refine_ls_R_factor_all 0.0693
_refine_ls_R_factor_gt 0.0439
_refine_ls_shift/su_max 0.001
_refine_ls_shift/su_mean 0.000
_refine_ls_structure_factor_coef Fsqd
_refine_ls_weighting_details 'w=1/[\s^2^(Fo^2^)+(0.0527P)^2^+0.2304P] where P=(Fo^2^+2Fc^2^)/3'
_refine_ls_weighting_scheme calc
_refine_ls_wR_factor_gt 0.1046
_refine_ls_wR_factor_ref 0.1168
_reflns_Friedel_coverage 0.000
_reflns_number_gt 3814
_reflns_number_total 5439
_reflns_threshold_expression 'I > 2\s(I)'
_cod_data_source_file c9ob01395d2.cif
_cod_data_source_block 181029wh_0m
_cod_depositor_comments 'Adding full bibliography for 7157060.cif.'
_cod_database_code 7157060
_publcif_datablock.id {5b5c0f8f-f80e-4d53-b4ae-c3a09ddea0bd}

_shelx_shelxl_version_number 2018/3
_shelx_space_group_comment
;
The symmetry employed for this shelxl refinement is uniquely defined
by the following loop, which should always be used as a source of
symmetry information in preference to the above space-group names.
They are only intended as comments.
;
_olex2_refinement_description
;
1. Fixed Uiso
 At 1.2 times of:
  All C(H) groups
 At 1.5 times of:
  All C(H,H,H) groups
2.a Aromatic/amide H refined with riding coordinates:
 C4(H4), C5(H5), C6(H6), C10(H10), C11(H11), C13(H13), C14(H14), C18(H18),
 C19(H19), C20(H20), C21(H21), C22(H22)
2.b Idealised Me refined as rotating group:
 C15(H15A,H15B,H15C), C24(H24A,H24B,H24C), C25(H25A,H25B,H25C), C26(H26A,H26B,
 H26C)
;
_olex2_submission_special_instructions 'No special instructions were received'
_publcif_funding_html
;
;

loop_
_space_group_symop_operation_xyz
'x, y, z'
'-x, -y, -z'

loop_
_atom_site_label
_atom_site_type_symbol
_atom_site_fract_x
_atom_site_fract_y
_atom_site_fract_z
_atom_site_U_iso_or_equiv
_atom_site_adp_type
_atom_site_occupancy
_atom_site_site_symmetry_order
_atom_site_calc_flag
_atom_site_refinement_flags_posn
Cl1 Cl 0.63237(8) 0.80507(7) 0.60982(5) 0.0726(2) Uani 1 1 d .
Cl2 Cl 1.24712(8) 0.85081(6) 0.85631(5) 0.0661(2) Uani 1 1 d .
S1 S 0.44048(7) 0.41162(5) 0.74494(5) 0.05105(17) Uani 1 1 d .
O1 O 0.4550(2) 0.30405(14) 0.69167(14) 0.0681(5) Uani 1 1 d .
O2 O 0.3466(2) 0.38978(18) 0.80949(14) 0.0747(5) Uani 1 1 d .
N1 N 0.8605(2) 0.60913(14) 0.74109(11) 0.0371(4) Uani 1 1 d .
N2 N 0.64341(19) 0.51036(15) 0.81170(12) 0.0381(4) Uani 1 1 d .
C1 C 0.8550(3) 0.87861(19) 0.65496(15) 0.0457(5) Uani 1 1 d .
C2 C 0.9457(2) 0.83406(17) 0.72838(13) 0.0361(4) Uani 1 1 d .
C3 C 1.1233(3) 0.8989(2) 0.76321(15) 0.0462(5) Uani 1 1 d .
C4 C 1.2070(3) 1.0018(2) 0.7258(2) 0.0670(7) Uani 1 1 d .
H4 H 1.326316 1.043873 0.750363 0.080 Uiso 1 1 calc R
C5 C 1.1104(4) 1.0403(2) 0.6522(2) 0.0758(8) Uani 1 1 d .
H5 H 1.165119 1.108483 0.626436 0.091 Uiso 1 1 calc R
C6 C 0.9347(4) 0.9795(2) 0.61616(18) 0.0653(7) Uani 1 1 d .
H6 H 0.869952 1.005893 0.566210 0.078 Uiso 1 1 calc R
C7 C 0.8563(2) 0.72217(17) 0.76785(13) 0.0333(4) Uani 1 1 d .
C8 C 0.7836(2) 0.50497(17) 0.78157(14) 0.0357(4) Uani 1 1 d .
C9 C 0.3533(2) 0.49735(19) 0.66413(15) 0.0421(5) Uani 1 1 d .
C10 C 0.3466(3) 0.4738(2) 0.57055(17) 0.0526(6) Uani 1 1 d .
H10 H 0.391449 0.414744 0.550630 0.063 Uiso 1 1 calc R
C11 C 0.2728(3) 0.5385(3) 0.50685(17) 0.0593(6) Uani 1 1 d .
H11 H 0.267225 0.521555 0.443664 0.071 Uiso 1 1 calc R
C12 C 0.2068(3) 0.6282(2) 0.53480(17) 0.0536(6) Uani 1 1 d .
C13 C 0.2120(3) 0.6473(2) 0.62818(18) 0.0604(6) Uani 1 1 d .
H13 H 0.166032 0.705682 0.647932 0.072 Uiso 1 1 calc R
C14 C 0.2827(3) 0.5832(2) 0.69306(17) 0.0537(6) Uani 1 1 d .
H14 H 0.283157 0.597071 0.755441 0.064 Uiso 1 1 calc R
C15 C 0.1329(4) 0.7021(3) 0.4663(2) 0.0832(9) Uani 1 1 d .
H15A H 0.224845 0.772625 0.458655 0.125 Uiso 1 1 calc GR
H15B H 0.062933 0.737508 0.490860 0.125 Uiso 1 1 calc GR
H15C H 0.063367 0.643486 0.405604 0.125 Uiso 1 1 calc GR
C16 C 0.6711(2) 0.63831(19) 0.86111(14) 0.0366(4) Uani 1 1 d .
C17 C 0.7795(2) 0.74720(18) 0.83892(13) 0.0350(4) Uani 1 1 d .
C18 C 0.8118(3) 0.8732(2) 0.88601(15) 0.0469(5) Uani 1 1 d .
H18 H 0.883123 0.946400 0.871531 0.056 Uiso 1 1 calc R
C19 C 0.7386(3) 0.8897(2) 0.95388(17) 0.0580(6) Uani 1 1 d .
H19 H 0.760468 0.973901 0.985260 0.070 Uiso 1 1 calc R
C20 C 0.6328(3) 0.7812(3) 0.97513(17) 0.0598(6) Uani 1 1 d .
H20 H 0.583499 0.793091 1.020926 0.072 Uiso 1 1 calc R
C21 C 0.5985(3) 0.6555(2) 0.93005(16) 0.0513(6) Uani 1 1 d .
H21 H 0.527606 0.583075 0.945526 0.062 Uiso 1 1 calc R
C22 C 0.8482(3) 0.41094(18) 0.79145(15) 0.0431(5) Uani 1 1 d .
H22 H 0.928510 0.417706 0.761007 0.052 Uiso 1 1 calc R
C23 C 0.8206(3) 0.2955(2) 0.84095(17) 0.0507(5) Uani 1 1 d .
C24 C 0.7094(3) 0.2886(2) 0.90324(19) 0.0657(7) Uani 1 1 d .
H24A H 0.755468 0.370087 0.948978 0.099 Uiso 1 1 calc GR
H24B H 0.708660 0.217704 0.936195 0.099 Uiso 1 1 calc GR
H24C H 0.593733 0.273685 0.863846 0.099 Uiso 1 1 calc GR
C25 C 0.7425(4) 0.1685(2) 0.7646(2) 0.0774(8) Uani 1 1 d .
H25A H 0.636593 0.164840 0.719441 0.116 Uiso 1 1 calc GR
H25B H 0.720075 0.094002 0.794419 0.116 Uiso 1 1 calc GR
H25C H 0.821927 0.166978 0.732123 0.116 Uiso 1 1 calc GR
C26 C 1.0012(4) 0.3088(3) 0.9053(2) 0.0852(9) Uani 1 1 d .
H26A H 1.072635 0.310431 0.866972 0.128 Uiso 1 1 calc GR
H26B H 0.991468 0.235319 0.936146 0.128 Uiso 1 1 calc GR
H26C H 1.052026 0.389035 0.952716 0.128 Uiso 1 1 calc GR

loop_
_atom_site_aniso_label
_atom_site_aniso_U_11
_atom_site_aniso_U_22
_atom_site_aniso_U_33
_atom_site_aniso_U_23
_atom_site_aniso_U_13
_atom_site_aniso_U_12
Cl1 0.0544(4) 0.0703(4) 0.0790(5) 0.0306(4) 0.0068(3) 0.0158(3)
Cl2 0.0523(3) 0.0740(4) 0.0598(4) -0.0022(3) 0.0072(3) 0.0234(3)
S1 0.0362(3) 0.0387(3) 0.0752(4) 0.0185(3) 0.0205(3) 0.0073(2)
O1 0.0512(9) 0.0304(8) 0.1054(14) 0.0037(8) 0.0123(9) 0.0092(7)
O2 0.0487(9) 0.0833(12) 0.1006(14) 0.0483(11) 0.0411(10) 0.0140(9)
N1 0.0419(9) 0.0284(8) 0.0436(9) 0.0083(7) 0.0202(8) 0.0111(7)
N2 0.0347(8) 0.0342(8) 0.0502(10) 0.0145(7) 0.0198(8) 0.0128(7)
C1 0.0530(12) 0.0304(10) 0.0474(12) 0.0095(9) 0.0175(10) 0.0072(9)
C2 0.0437(11) 0.0256(9) 0.0378(11) 0.0025(8) 0.0189(9) 0.0084(8)
C3 0.0455(11) 0.0386(11) 0.0468(12) -0.0016(9) 0.0179(10) 0.0072(9)
C4 0.0556(14) 0.0476(14) 0.0764(18) -0.0005(13) 0.0304(14) -0.0108(11)
C5 0.091(2) 0.0467(14) 0.0756(19) 0.0187(14) 0.0408(17) -0.0045(14)
C6 0.0864(19) 0.0431(13) 0.0625(16) 0.0245(12) 0.0274(14) 0.0139(13)
C7 0.0351(9) 0.0287(9) 0.0340(10) 0.0057(8) 0.0118(8) 0.0096(7)
C8 0.0372(10) 0.0295(9) 0.0415(11) 0.0082(8) 0.0180(9) 0.0099(8)
C9 0.0300(9) 0.0415(11) 0.0498(13) 0.0047(9) 0.0123(9) 0.0098(8)
C10 0.0414(11) 0.0564(14) 0.0582(15) -0.0019(11) 0.0204(11) 0.0169(10)
C11 0.0497(13) 0.0794(17) 0.0421(13) 0.0049(12) 0.0161(11) 0.0175(12)
C12 0.0405(12) 0.0568(14) 0.0516(14) 0.0064(11) 0.0068(10) 0.0128(10)
C13 0.0622(15) 0.0657(15) 0.0573(15) 0.0022(12) 0.0130(12) 0.0384(13)
C14 0.0554(13) 0.0660(15) 0.0445(13) 0.0037(11) 0.0167(11) 0.0312(12)
C15 0.0703(18) 0.090(2) 0.078(2) 0.0335(17) 0.0080(15) 0.0267(16)
C16 0.0367(10) 0.0422(11) 0.0381(11) 0.0152(9) 0.0148(9) 0.0202(8)
C17 0.0384(10) 0.0358(10) 0.0352(10) 0.0087(8) 0.0145(8) 0.0173(8)
C18 0.0562(13) 0.0395(11) 0.0479(13) 0.0054(10) 0.0197(11) 0.0208(10)
C19 0.0710(15) 0.0609(15) 0.0540(14) 0.0022(12) 0.0272(13) 0.0371(13)
C20 0.0687(15) 0.0857(19) 0.0493(14) 0.0164(13) 0.0335(12) 0.0467(14)
C21 0.0524(13) 0.0668(15) 0.0534(14) 0.0263(12) 0.0309(11) 0.0307(11)
C22 0.0436(11) 0.0365(11) 0.0564(13) 0.0134(9) 0.0247(10) 0.0163(9)
C23 0.0574(13) 0.0436(12) 0.0665(15) 0.0259(11) 0.0288(12) 0.0276(10)
C24 0.0783(17) 0.0643(16) 0.0779(18) 0.0416(14) 0.0414(15) 0.0359(14)
C25 0.110(2) 0.0418(14) 0.096(2) 0.0249(14) 0.0462(19) 0.0356(14)
C26 0.0693(18) 0.090(2) 0.114(3) 0.0540(19) 0.0280(18) 0.0464(16)

loop_
_atom_type_symbol
_atom_type_description
_atom_type_scat_dispersion_real
_atom_type_scat_dispersion_imag
_atom_type_scat_source
C C 0.0033 0.0016 'International Tables Vol C Tables 4.2.6.8 and 6.1.1.4'
H H 0.0000 0.0000 'International Tables Vol C Tables 4.2.6.8 and 6.1.1.4'
Cl Cl 0.1484 0.1585 'International Tables Vol C Tables 4.2.6.8 and 6.1.1.4'
N N 0.0061 0.0033 'International Tables Vol C Tables 4.2.6.8 and 6.1.1.4'
O O 0.0106 0.0060 'International Tables Vol C Tables 4.2.6.8 and 6.1.1.4'
S S 0.1246 0.1234 'International Tables Vol C Tables 4.2.6.8 and 6.1.1.4'

loop_
_geom_angle_atom_site_label_1
_geom_angle_atom_site_label_2
_geom_angle_atom_site_label_3
_geom_angle
O1 S1 O2 120.61(11)
O1 S1 N2 105.62(9)
O1 S1 C9 108.20(11)
O2 S1 N2 105.83(10)
O2 S1 C9 107.64(10)
N2 S1 C9 108.44(8)
C7 N1 C8 117.54(16)
C8 N2 S1 119.29(13)
C16 N2 S1 117.91(12)
C16 N2 C8 114.35(14)
C2 C1 Cl1 118.93(15)
C6 C1 Cl1 118.33(19)
C6 C1 C2 122.7(2)
C1 C2 C7 121.73(17)
C3 C2 C1 116.32(18)
C3 C2 C7 121.95(18)
C2 C3 Cl2 119.42(16)
C2 C3 C4 122.1(2)
C4 C3 Cl2 118.52(18)
C3 C4 H4 120.5
C5 C4 C3 118.9(2)
C5 C4 H4 120.5
C4 C5 H5 119.6
C6 C5 C4 120.9(2)
C6 C5 H5 119.6
C1 C6 H6 120.5
C5 C6 C1 119.1(2)
C5 C6 H6 120.5
N1 C7 C2 117.35(16)
N1 C7 C17 123.11(17)
C17 C7 C2 119.41(15)
N1 C8 N2 117.19(15)
C22 C8 N1 118.01(17)
C22 C8 N2 124.78(17)
C10 C9 S1 119.88(17)
C10 C9 C14 120.1(2)
C14 C9 S1 119.91(17)
C9 C10 H10 120.3
C11 C10 C9 119.5(2)
C11 C10 H10 120.3
C10 C11 H11 119.2
C10 C11 C12 121.5(2)
C12 C11 H11 119.2
C11 C12 C15 121.4(2)
C13 C12 C11 117.6(2)
C13 C12 C15 121.0(2)
C12 C13 H13 118.9
C14 C13 C12 122.3(2)
C14 C13 H13 118.9
C9 C14 H14 120.5
C13 C14 C9 119.0(2)
C13 C14 H14 120.5
C12 C15 H15A 109.5
C12 C15 H15B 109.5
C12 C15 H15C 109.5
H15A C15 H15B 109.5
H15A C15 H15C 109.5
H15B C15 H15C 109.5
C17 C16 N2 117.14(16)
C21 C16 N2 122.46(18)
C21 C16 C17 120.37(18)
C16 C17 C7 117.64(16)
C18 C17 C7 123.24(18)
C18 C17 C16 119.11(17)
C17 C18 H18 119.9
C19 C18 C17 120.3(2)
C19 C18 H18 119.9
C18 C19 H19 120.1
C18 C19 C20 119.8(2)
C20 C19 H19 120.1
C19 C20 H20 119.3
C21 C20 C19 121.4(2)
C21 C20 H20 119.3
C16 C21 H21 120.5
C20 C21 C16 119.1(2)
C20 C21 H21 120.5
C8 C22 H22 112.7
C8 C22 C23 134.62(18)
C23 C22 H22 112.7
C22 C23 C24 115.66(17)
C22 C23 C25 108.23(19)
C22 C23 C26 106.11(19)
C24 C23 C25 109.7(2)
C24 C23 C26 108.1(2)
C25 C23 C26 108.9(2)
C23 C24 H24A 109.5
C23 C24 H24B 109.5
C23 C24 H24C 109.5
H24A C24 H24B 109.5
H24A C24 H24C 109.5
H24B C24 H24C 109.5
C23 C25 H25A 109.5
C23 C25 H25B 109.5
C23 C25 H25C 109.5
H25A C25 H25B 109.5
H25A C25 H25C 109.5
H25B C25 H25C 109.5
C23 C26 H26A 109.5
C23 C26 H26B 109.5
C23 C26 H26C 109.5
H26A C26 H26B 109.5
H26A C26 H26C 109.5
H26B C26 H26C 109.5

loop_
_geom_bond_atom_site_label_1
_geom_bond_atom_site_label_2
_geom_bond_distance
Cl1 C1 1.730(2)
Cl2 C3 1.739(2)
S1 O1 1.4263(17)
S1 O2 1.4277(17)
S1 N2 1.6796(17)
S1 C9 1.755(2)
N1 C7 1.286(2)
N1 C8 1.411(2)
N2 C8 1.440(2)
N2 C16 1.437(2)
C1 C2 1.387(3)
C1 C6 1.379(3)
C2 C3 1.386(3)
C2 C7 1.498(2)
C3 C4 1.393(3)
C4 H4 0.9300
C4 C5 1.373(4)
C5 H5 0.9300
C5 C6 1.368(4)
C6 H6 0.9300
C7 C17 1.464(2)
C8 C22 1.333(3)
C9 C10 1.380(3)
C9 C14 1.387(3)
C10 H10 0.9300
C10 C11 1.378(3)
C11 H11 0.9300
C11 C12 1.387(3)
C12 C13 1.378(3)
C12 C15 1.497(3)
C13 H13 0.9300
C13 C14 1.374(3)
C14 H14 0.9300
C15 H15A 0.9600
C15 H15B 0.9600
C15 H15C 0.9600
C16 C17 1.397(3)
C16 C21 1.388(3)
C17 C18 1.394(3)
C18 H18 0.9300
C18 C19 1.377(3)
C19 H19 0.9300
C19 C20 1.377(3)
C20 H20 0.9300
C20 C21 1.376(3)
C21 H21 0.9300
C22 H22 0.9300
C22 C23 1.515(3)
C23 C24 1.521(3)
C23 C25 1.531(3)
C23 C26 1.542(3)
C24 H24A 0.9600
C24 H24B 0.9600
C24 H24C 0.9600
C25 H25A 0.9600
C25 H25B 0.9600
C25 H25C 0.9600
C26 H26A 0.9600
C26 H26B 0.9600
C26 H26C 0.9600

loop_
_geom_torsion_atom_site_label_1
_geom_torsion_atom_site_label_2
_geom_torsion_atom_site_label_3
_geom_torsion_atom_site_label_4
_geom_torsion
Cl1 C1 C2 C3 -178.44(15)
Cl1 C1 C2 C7 1.4(3)
Cl1 C1 C6 C5 178.8(2)
Cl2 C3 C4 C5 179.83(19)
S1 N2 C8 N1 104.65(17)
S1 N2 C8 C22 -77.2(2)
S1 N2 C16 C17 -120.22(16)
S1 N2 C16 C21 61.5(2)
S1 C9 C10 C11 177.93(17)
S1 C9 C14 C13 -178.71(18)
O1 S1 N2 C8 23.43(17)
O1 S1 N2 C16 169.74(14)
O1 S1 C9 C10 -13.84(19)
O1 S1 C9 C14 162.60(16)
O2 S1 N2 C8 152.40(14)
O2 S1 N2 C16 -61.30(16)
O2 S1 C9 C10 -145.68(17)
O2 S1 C9 C14 30.8(2)
N1 C7 C17 C16 -15.7(3)
N1 C7 C17 C18 163.10(19)
N1 C8 C22 C23 170.8(2)
N2 S1 C9 C10 100.25(17)
N2 S1 C9 C14 -83.30(18)
N2 C8 C22 C23 -7.4(4)
N2 C16 C17 C7 -0.3(3)
N2 C16 C17 C18 -179.17(17)
N2 C16 C21 C20 179.17(19)
C1 C2 C3 Cl2 179.23(15)
C1 C2 C3 C4 -1.0(3)
C1 C2 C7 N1 102.3(2)
C1 C2 C7 C17 -81.8(2)
C2 C1 C6 C5 -1.1(4)
C2 C3 C4 C5 0.0(3)
C2 C7 C17 C16 168.63(17)
C2 C7 C17 C18 -12.6(3)
C3 C2 C7 N1 -77.8(2)
C3 C2 C7 C17 98.1(2)
C3 C4 C5 C6 0.5(4)
C4 C5 C6 C1 0.1(4)
C6 C1 C2 C3 1.5(3)
C6 C1 C2 C7 -178.6(2)
C7 N1 C8 N2 28.2(2)
C7 N1 C8 C22 -150.1(2)
C7 C2 C3 Cl2 -0.7(2)
C7 C2 C3 C4 179.16(19)
C7 C17 C18 C19 -178.39(19)
C8 N1 C7 C2 177.05(16)
C8 N1 C7 C17 1.3(3)
C8 N2 C16 C17 27.7(2)
C8 N2 C16 C21 -150.62(18)
C8 C22 C23 C24 -7.8(4)
C8 C22 C23 C25 115.7(3)
C8 C22 C23 C26 -127.6(3)
C9 S1 N2 C8 -92.35(15)
C9 S1 N2 C16 53.95(16)
C9 C10 C11 C12 0.8(3)
C10 C9 C14 C13 -2.3(3)
C10 C11 C12 C13 -2.2(3)
C10 C11 C12 C15 177.6(2)
C11 C12 C13 C14 1.4(4)
C12 C13 C14 C9 0.8(4)
C14 C9 C10 C11 1.5(3)
C15 C12 C13 C14 -178.5(2)
C16 N2 C8 N1 -42.8(2)
C16 N2 C8 C22 135.4(2)
C16 C17 C18 C19 0.4(3)
C17 C16 C21 C20 0.9(3)
C17 C18 C19 C20 -0.1(3)
C18 C19 C20 C21 0.2(4)
C19 C20 C21 C16 -0.6(4)
C21 C16 C17 C7 178.05(17)
C21 C16 C17 C18 -0.8(3)

loop_
_publcif_info_exptl_table_extra_item
sin_theta_over_lambda_max
